data_2223901
loop_
_publ_author_name
'Sun, Ting Ting'
'Meng, Lin'
'Shi, Jing Min'

_publ_section_title
Di-\m-nitrito-\k^3^<i>O</i>:<i>O</i>,<i>O</i>';\k^3^<i>O</i>,<i>O</i>':<i>O</i>-bis{[2,6-bis(pyrazol-1-yl-\k<i>N</i>^2^)pyridine-\k<i>N</i>](nitrito-\k^2^<i>O</i>,<i>O</i>')cadmium(II)}
_journal_coeditor_code LH2917
_journal_issue 11
_journal_name_full 'Acta Crystallographica Section E'
_journal_page_first m1318
_journal_paper_doi 10.1107/S1600536809039841
_journal_volume 65
_journal_year 2009
_chemical_formula_iupac '[Cd2 (N O2)4 (C11 H9 N5)2]'
_chemical_formula_moiety 'C22 H18 Cd2 N14 O8'
_chemical_formula_sum 'C22 H18 Cd2 N14 O8'
_chemical_formula_weight 831.30
_chemical_name_systematic
;
Di-\m-nitrito-
\k^3^<i>O</i>:<i>O</i>,<i>O</i>';\k^3^<i>O</i>,<i>O</i>':<i>O</i>-
bis{[2,6-bis(pyrazol-1-yl-\k<i>N</i>^2^)pyridine-\k<i>N</i>](nitrito-
\k^2^<i>O</i>,<i>O</i>')cadmium(II)}
;
_space_group_IT_number 2
_symmetry_cell_setting triclinic
_symmetry_space_group_name_Hall '-P 1'
_symmetry_space_group_name_H-M 'P -1'
_atom_sites_solution_hydrogens geom
_atom_sites_solution_primary direct
_atom_sites_solution_secondary difmap
_audit_creation_method SHELXL-97
_cell_angle_alpha 110.285(2)
_cell_angle_beta 90.616(2)
_cell_angle_gamma 112.155(2)
_cell_formula_units_Z 1
_cell_length_a 7.7618(13)
_cell_length_b 9.5522(16)
_cell_length_c 10.9665(19)
_cell_measurement_reflns_used 2504
_cell_measurement_temperature 298(2)
_cell_measurement_theta_max 27.783
_cell_measurement_theta_min 2.4875
_cell_volume 696.9(2)
_computing_cell_refinement 'SAINT (Bruker, 1997)'
_computing_data_collection 'SMART (Bruker, 1997)'
_computing_data_reduction 'SAINT (Bruker, 1997)'
_computing_molecular_graphics 'SHELXTL (Sheldrick, 2008)'
_computing_publication_material 'SHELXTL (Sheldrick, 2008)'
_computing_structure_refinement 'SHELXTL (Sheldrick, 2008)'
_computing_structure_solution 'SHELXTL (Sheldrick, 2008)'
_diffrn_ambient_temperature 298(2)
_diffrn_measured_fraction_theta_full 0.978
_diffrn_measured_fraction_theta_max 0.974
_diffrn_measurement_device_type 'Bruker SMART APEX CCD'
_diffrn_measurement_method '\f and \w'
_diffrn_radiation_monochromator graphite
_diffrn_radiation_source 'fine-focus sealed tube'
_diffrn_radiation_type MoK\a
_diffrn_radiation_wavelength 0.71073
_diffrn_reflns_av_R_equivalents 0.0172
_diffrn_reflns_av_sigmaI/netI 0.0352
_diffrn_reflns_limit_h_max 9
_diffrn_reflns_limit_h_min -9
_diffrn_reflns_limit_k_max 11
_diffrn_reflns_limit_k_min -11
_diffrn_reflns_limit_l_max 13
_diffrn_reflns_limit_l_min -7
_diffrn_reflns_number 3815
_diffrn_reflns_theta_full 25.24
_diffrn_reflns_theta_max 26.00
_diffrn_reflns_theta_min 2.01
_exptl_absorpt_coefficient_mu 1.601
_exptl_absorpt_correction_T_max 0.8563
_exptl_absorpt_correction_T_min 0.6283
_exptl_absorpt_correction_type multi-scan
_exptl_absorpt_process_details '(SADABS; Sheldrick, 1996)'
_exptl_crystal_colour colorless
_exptl_crystal_density_diffrn 1.981
_exptl_crystal_density_method 'not measured'
_exptl_crystal_description block
_exptl_crystal_F_000 408
_exptl_crystal_size_max 0.32
_exptl_crystal_size_mid 0.21
_exptl_crystal_size_min 0.10
_refine_diff_density_max 0.557
_refine_diff_density_min -0.532
_refine_ls_extinction_method none
_refine_ls_goodness_of_fit_ref 1.091
_refine_ls_hydrogen_treatment constr
_refine_ls_matrix_type full
_refine_ls_number_parameters 208
_refine_ls_number_reflns 2666
_refine_ls_number_restraints 0
_refine_ls_restrained_S_all 1.091
_refine_ls_R_factor_all 0.0312
_refine_ls_R_factor_gt 0.0289
_refine_ls_shift/su_max 0.002
_refine_ls_shift/su_mean 0.000
_refine_ls_structure_factor_coef Fsqd
_refine_ls_weighting_details 'calc w=1/[\s^2^(Fo^2^)+(0.044P)^2^] where P=(Fo^2^+2Fc^2^)/3'
_refine_ls_weighting_scheme calc
_refine_ls_wR_factor_gt 0.0747
_refine_ls_wR_factor_ref 0.0757
_reflns_number_gt 2468
_reflns_number_total 2666
_reflns_threshold_expression I>2\s(I)
_cod_data_source_file lh2917.cif
_cod_data_source_block I
_cod_depositor_comments
;
The following automatic conversions were performed:
'_symmetry_cell_setting' value 'Triclinic' changed to 'triclinic'
according to '/home/saulius/struct/CIF-dictionaries/cif_core.dic'
dictionary named 'cif_core.dic' version 2.4.1 from 2010-06-29.

Automatic conversion script
Id: cif_fix_enum 1527 2010-12-29 10:47:43Z saulius 

The following automatic conversions were performed:

'_symmetry_cell_setting' value 'Triclinic' changed to 'triclinic'
according to /home/saulius/struct/CIF-dictionaries/cif_core.dic
dictionary named 'cif_core.dic' version 2.4.1 from 2010-06-29.

Automatic conversion script
Id: cif_fix_values 1715 2011-07-08 13:25:40Z adriana 
;
_cod_database_code 2223901
_cod_database_fobs_code 2223901

loop_
_symmetry_equiv_pos_as_xyz
'x, y, z'
'-x, -y, -z'

loop_
_atom_site_type_symbol
_atom_site_label
_atom_site_fract_x
_atom_site_fract_y
_atom_site_fract_z
_atom_site_U_iso_or_equiv
_atom_site_adp_type
_atom_site_calc_flag
_atom_site_refinement_flags
_atom_site_occupancy
_atom_site_disorder_assembly
_atom_site_disorder_group
C C1 -0.0700(5) 0.7853(5) 0.7004(4) 0.0445(8) Uani d . 1 . .
H H1 -0.0364 0.8974 0.7345 0.053 Uiso calc R 1 . .
C C2 -0.2364(5) 0.6713(5) 0.6144(4) 0.0454(8) Uani d . 1 . .
H H2 -0.3315 0.6920 0.5817 0.055 Uiso calc R 1 . .
C C3 -0.2301(4) 0.5239(5) 0.5885(3) 0.0431(8) Uani d . 1 . .
H H3 -0.3207 0.4227 0.5338 0.052 Uiso calc R 1 . .
C C4 0.0015(4) 0.4386(4) 0.6698(3) 0.0296(6) Uani d . 1 . .
C C5 0.2520(4) 0.4068(3) 0.7464(3) 0.0298(6) Uani d . 1 . .
C C6 0.1560(4) 0.2398(4) 0.7011(4) 0.0405(7) Uani d . 1 . .
H H6 0.2125 0.1736 0.7117 0.049 Uiso calc R 1 . .
C C7 -0.0287(5) 0.1747(4) 0.6390(3) 0.0449(8) Uani d . 1 . .
H H7 -0.0984 0.0623 0.6074 0.054 Uiso calc R 1 . .
C C8 -0.1103(5) 0.2735(4) 0.6234(3) 0.0410(8) Uani d . 1 . .
H H8 -0.2350 0.2311 0.5835 0.049 Uiso calc R 1 . .
C C9 0.5554(4) 0.4211(4) 0.8411(3) 0.0357(7) Uani d . 1 . .
H H9 0.5291 0.3105 0.8142 0.043 Uiso calc R 1 . .
C C10 0.7180(4) 0.5479(4) 0.9151(3) 0.0373(7) Uani d . 1 . .
H H10 0.8247 0.5419 0.9481 0.045 Uiso calc R 1 . .
C C11 0.6898(4) 0.6888(4) 0.9306(3) 0.0364(7) Uani d . 1 . .
H H11 0.7781 0.7945 0.9778 0.044 Uiso calc R 1 . .
Cd Cd1 0.35091(3) 0.79984(2) 0.84217(2) 0.03281(10) Uani d . 1 . .
N N1 0.0340(4) 0.7146(3) 0.7277(3) 0.0374(6) Uani d . 1 . .
N N2 -0.0654(3) 0.5526(3) 0.6580(3) 0.0340(6) Uani d . 1 . .
N N3 0.1788(3) 0.5057(3) 0.7307(2) 0.0290(5) Uani d . 1 . .
N N4 0.4388(3) 0.4869(3) 0.8142(2) 0.0291(5) Uani d . 1 . .
N N5 0.5215(3) 0.6530(3) 0.8697(2) 0.0323(5) Uani d . 1 . .
N N6 0.2056(4) 0.8778(4) 1.0874(3) 0.0506(7) Uani d . 1 . .
N N7 0.4464(4) 0.9665(4) 0.6637(3) 0.0485(7) Uani d . 1 . .
O O1 0.1706(4) 0.7339(3) 1.0265(3) 0.0568(7) Uani d . 1 . .
O O2 0.3107(4) 0.9700(3) 1.0329(3) 0.0542(7) Uani d . 1 . .
O O3 0.3877(4) 1.0225(3) 0.7663(3) 0.0506(6) Uani d . 1 . .
O O4 0.4610(4) 0.8348(3) 0.6500(3) 0.0491(6) Uani d . 1 . .

loop_
_atom_site_aniso_label
_atom_site_aniso_U_11
_atom_site_aniso_U_22
_atom_site_aniso_U_33
_atom_site_aniso_U_12
_atom_site_aniso_U_13
_atom_site_aniso_U_23
C1 0.0479(19) 0.048(2) 0.054(2) 0.0301(17) 0.0146(16) 0.0260(18)
C2 0.0422(18) 0.062(2) 0.048(2) 0.0337(17) 0.0107(15) 0.0256(18)
C3 0.0323(16) 0.056(2) 0.0377(18) 0.0187(16) 0.0004(14) 0.0135(16)
C4 0.0314(14) 0.0328(15) 0.0262(14) 0.0157(13) 0.0086(12) 0.0100(12)
C5 0.0325(14) 0.0285(14) 0.0298(14) 0.0139(12) 0.0074(12) 0.0110(12)
C6 0.0434(18) 0.0305(15) 0.0486(19) 0.0162(14) 0.0023(15) 0.0147(14)
C7 0.0458(19) 0.0280(16) 0.051(2) 0.0087(14) -0.0021(16) 0.0111(15)
C8 0.0353(16) 0.0388(18) 0.0395(18) 0.0087(14) -0.0009(14) 0.0112(15)
C9 0.0379(16) 0.0376(16) 0.0449(18) 0.0231(14) 0.0152(14) 0.0219(15)
C10 0.0312(15) 0.0472(19) 0.0455(18) 0.0210(14) 0.0100(14) 0.0256(16)
C11 0.0314(15) 0.0367(16) 0.0412(17) 0.0109(13) 0.0041(13) 0.0182(14)
Cd1 0.03791(15) 0.02645(14) 0.03535(15) 0.01474(11) 0.00396(10) 0.01137(10)
N1 0.0360(14) 0.0340(14) 0.0457(16) 0.0174(12) 0.0059(12) 0.0158(12)
N2 0.0312(13) 0.0396(14) 0.0345(14) 0.0175(12) 0.0061(11) 0.0144(12)
N3 0.0303(12) 0.0283(12) 0.0305(13) 0.0138(10) 0.0043(10) 0.0115(10)
N4 0.0302(12) 0.0271(12) 0.0338(13) 0.0136(10) 0.0055(10) 0.0137(11)
N5 0.0324(13) 0.0262(12) 0.0396(14) 0.0120(11) 0.0054(11) 0.0138(11)
N6 0.0513(18) 0.0524(19) 0.0435(17) 0.0200(15) 0.0137(14) 0.0140(15)
N7 0.0554(18) 0.0436(17) 0.0508(18) 0.0175(15) 0.0031(15) 0.0257(15)
O1 0.0566(16) 0.0422(15) 0.0591(17) 0.0080(13) 0.0077(13) 0.0181(14)
O2 0.0708(17) 0.0338(13) 0.0464(14) 0.0131(12) 0.0090(13) 0.0108(11)
O3 0.0584(15) 0.0340(12) 0.0602(17) 0.0202(12) 0.0044(13) 0.0171(12)
O4 0.0610(16) 0.0464(14) 0.0462(14) 0.0291(13) 0.0099(12) 0.0166(12)

loop_
_atom_type_symbol
_atom_type_description
_atom_type_scat_dispersion_real
_atom_type_scat_dispersion_imag
_atom_type_scat_source
C C 0.0033 0.0016 'International Tables Vol C Tables 4.2.6.8 and 6.1.1.4'
H H 0.0000 0.0000 'International Tables Vol C Tables 4.2.6.8 and 6.1.1.4'
N N 0.0061 0.0033 'International Tables Vol C Tables 4.2.6.8 and 6.1.1.4'
O O 0.0106 0.0060 'International Tables Vol C Tables 4.2.6.8 and 6.1.1.4'
Cd Cd -0.8075 1.2024 'International Tables Vol C Tables 4.2.6.8 and 6.1.1.4'

loop_
_geom_angle_atom_site_label_1
_geom_angle_atom_site_label_2
_geom_angle_atom_site_label_3
_geom_angle_site_symmetry_1
_geom_angle_site_symmetry_3
_geom_angle
_geom_angle_publ_flag
N1 C1 C2 . . 111.8(3) ?
N1 C1 H1 . . 124.1 ?
C2 C1 H1 . . 124.1 ?
C3 C2 C1 . . 105.3(3) ?
C3 C2 H2 . . 127.3 ?
C1 C2 H2 . . 127.3 ?
C2 C3 N2 . . 106.8(3) ?
C2 C3 H3 . . 126.6 ?
N2 C3 H3 . . 126.6 ?
N3 C4 C8 . . 124.0(3) ?
N3 C4 N2 . . 113.9(3) ?
C8 C4 N2 . . 122.2(3) ?
N3 C5 C6 . . 123.6(3) ?
N3 C5 N4 . . 114.4(2) ?
C6 C5 N4 . . 122.0(3) ?
C5 C6 C7 . . 117.0(3) ?
C5 C6 H6 . . 121.5 ?
C7 C6 H6 . . 121.5 ?
C8 C7 C6 . . 121.0(3) ?
C8 C7 H7 . . 119.5 ?
C6 C7 H7 . . 119.5 ?
C7 C8 C4 . . 116.8(3) ?
C7 C8 H8 . . 121.6 ?
C4 C8 H8 . . 121.6 ?
N4 C9 C10 . . 107.1(3) ?
N4 C9 H9 . . 126.4 ?
C10 C9 H9 . . 126.4 ?
C9 C10 C11 . . 105.3(3) ?
C9 C10 H10 . . 127.4 ?
C11 C10 H10 . . 127.4 ?
N5 C11 C10 . . 111.5(3) ?
N5 C11 H11 . . 124.2 ?
C10 C11 H11 . . 124.2 ?
O2 Cd1 N5 . . 114.66(9) ?
O2 Cd1 O4 . . 133.53(9) ?
N5 Cd1 O4 . . 97.45(9) ?
O2 Cd1 N3 . . 128.85(8) ?
N5 Cd1 N3 . . 67.11(8) ?
O4 Cd1 N3 . . 93.58(9) ?
O2 Cd1 N1 . . 94.34(10) ?
N5 Cd1 N1 . . 132.58(9) ?
O4 Cd1 N1 . . 86.53(9) ?
N3 Cd1 N1 . . 65.49(8) ?
O2 Cd1 O3 . . 83.63(9) ?
N5 Cd1 O3 . . 139.36(9) ?
O4 Cd1 O3 . . 51.23(9) ?
N3 Cd1 O3 . . 130.34(8) ?
N1 Cd1 O3 . . 77.14(8) ?
O2 Cd1 O1 . . 50.02(9) ?
N5 Cd1 O1 . . 87.76(9) ?
O4 Cd1 O1 . . 169.63(9) ?
N3 Cd1 O1 . . 80.15(8) ?
N1 Cd1 O1 . . 83.36(9) ?
O3 Cd1 O1 . . 127.86(9) ?
C1 N1 N2 . . 104.8(3) ?
C1 N1 Cd1 . . 137.4(2) ?
N2 N1 Cd1 . . 117.31(18) ?
N1 N2 C3 . . 111.2(3) ?
N1 N2 C4 . . 120.0(2) ?
C3 N2 C4 . . 128.7(3) ?
C5 N3 C4 . . 117.6(3) ?
C5 N3 Cd1 . . 119.45(19) ?
C4 N3 Cd1 . . 122.21(19) ?
C9 N4 N5 . . 111.0(2) ?
C9 N4 C5 . . 128.9(3) ?
N5 N4 C5 . . 120.0(2) ?
C11 N5 N4 . . 105.1(2) ?
C11 N5 Cd1 . . 136.3(2) ?
N4 N5 Cd1 . . 118.55(17) ?
O1 N6 O2 . . 112.5(3) ?
O3 N7 O4 . . 113.2(3) ?
N6 O1 Cd1 . . 91.5(2) ?
N6 O2 Cd1 . . 105.9(2) ?
N7 O3 Cd1 . . 95.73(19) ?
N7 O4 Cd1 . . 99.9(2) ?

loop_
_geom_bond_atom_site_label_1
_geom_bond_atom_site_label_2
_geom_bond_site_symmetry_2
_geom_bond_distance
_geom_bond_publ_flag
C1 N1 . 1.320(4) ?
C1 C2 . 1.395(5) ?
C1 H1 . 0.9300 ?
C2 C3 . 1.357(5) ?
C2 H2 . 0.9300 ?
C3 N2 . 1.364(4) ?
C3 H3 . 0.9300 ?
C4 N3 . 1.330(4) ?
C4 C8 . 1.379(4) ?
C4 N2 . 1.413(4) ?
C5 N3 . 1.328(4) ?
C5 C6 . 1.376(4) ?
C5 N4 . 1.409(4) ?
C6 C7 . 1.385(4) ?
C6 H6 . 0.9300 ?
C7 C8 . 1.371(5) ?
C7 H7 . 0.9300 ?
C8 H8 . 0.9300 ?
C9 N4 . 1.361(4) ?
C9 C10 . 1.364(4) ?
C9 H9 . 0.9300 ?
C10 C11 . 1.397(5) ?
C10 H10 . 0.9300 ?
C11 N5 . 1.325(4) ?
C11 H11 . 0.9300 ?
Cd1 O2 . 2.270(3) ?
Cd1 N5 . 2.345(2) ?
Cd1 O4 . 2.365(3) ?
Cd1 N3 . 2.434(2) ?
Cd1 N1 . 2.450(3) ?
Cd1 O3 . 2.464(2) ?
Cd1 O1 . 2.592(3) ?
N1 N2 . 1.357(4) ?
N4 N5 . 1.361(3) ?
N6 O1 . 1.220(4) ?
N6 O2 . 1.277(4) ?
N7 O3 . 1.240(4) ?
N7 O4 . 1.264(4) ?

loop_
_geom_torsion_atom_site_label_1
_geom_torsion_atom_site_label_2
_geom_torsion_atom_site_label_3
_geom_torsion_atom_site_label_4
_geom_torsion_site_symmetry_1
_geom_torsion_site_symmetry_2
_geom_torsion_site_symmetry_3
_geom_torsion_site_symmetry_4
_geom_torsion
_geom_torsion_publ_flag
N1 C1 C2 C3 . . . . -0.3(4) ?
C1 C2 C3 N2 . . . . 0.2(4) ?
N3 C5 C6 C7 . . . . -1.7(5) ?
N4 C5 C6 C7 . . . . 178.2(3) ?
C5 C6 C7 C8 . . . . 0.3(5) ?
C6 C7 C8 C4 . . . . 1.3(5) ?
N3 C4 C8 C7 . . . . -1.8(5) ?
N2 C4 C8 C7 . . . . 179.1(3) ?
N4 C9 C10 C11 . . . . 0.5(4) ?
C9 C10 C11 N5 . . . . -0.5(4) ?
C2 C1 N1 N2 . . . . 0.3(4) ?
C2 C1 N1 Cd1 . . . . 171.8(2) ?
O2 Cd1 N1 C1 . . . . 55.0(4) ?
N5 Cd1 N1 C1 . . . . -175.4(3) ?
O4 Cd1 N1 C1 . . . . -78.5(3) ?
N3 Cd1 N1 C1 . . . . -174.0(4) ?
O3 Cd1 N1 C1 . . . . -27.5(3) ?
O1 Cd1 N1 C1 . . . . 103.8(3) ?
O2 Cd1 N1 N2 . . . . -134.3(2) ?
N5 Cd1 N1 N2 . . . . -4.7(3) ?
O4 Cd1 N1 N2 . . . . 92.3(2) ?
N3 Cd1 N1 N2 . . . . -3.3(2) ?
O3 Cd1 N1 N2 . . . . 143.2(2) ?
O1 Cd1 N1 N2 . . . . -85.4(2) ?
C1 N1 N2 C3 . . . . -0.1(4) ?
Cd1 N1 N2 C3 . . . . -173.6(2) ?
C1 N1 N2 C4 . . . . -176.7(3) ?
Cd1 N1 N2 C4 . . . . 9.8(3) ?
C2 C3 N2 N1 . . . . -0.1(4) ?
C2 C3 N2 C4 . . . . 176.1(3) ?
N3 C4 N2 N1 . . . . -12.6(4) ?
C8 C4 N2 N1 . . . . 166.5(3) ?
N3 C4 N2 C3 . . . . 171.5(3) ?
C8 C4 N2 C3 . . . . -9.4(5) ?
C6 C5 N3 C4 . . . . 1.3(5) ?
N4 C5 N3 C4 . . . . -178.6(2) ?
C6 C5 N3 Cd1 . . . . 171.7(3) ?
N4 C5 N3 Cd1 . . . . -8.2(3) ?
C8 C4 N3 C5 . . . . 0.6(4) ?
N2 C4 N3 C5 . . . . 179.7(3) ?
C8 C4 N3 Cd1 . . . . -169.6(2) ?
N2 C4 N3 Cd1 . . . . 9.5(3) ?
O2 Cd1 N3 C5 . . . . -98.7(2) ?
N5 Cd1 N3 C5 . . . . 5.3(2) ?
O4 Cd1 N3 C5 . . . . 101.9(2) ?
N1 Cd1 N3 C5 . . . . -173.6(2) ?
O3 Cd1 N3 C5 . . . . 141.5(2) ?
O1 Cd1 N3 C5 . . . . -86.4(2) ?
O2 Cd1 N3 C4 . . . . 71.3(2) ?
N5 Cd1 N3 C4 . . . . 175.2(2) ?
O4 Cd1 N3 C4 . . . . -88.2(2) ?
N1 Cd1 N3 C4 . . . . -3.6(2) ?
O3 Cd1 N3 C4 . . . . -48.5(3) ?
O1 Cd1 N3 C4 . . . . 83.5(2) ?
C10 C9 N4 N5 . . . . -0.4(3) ?
C10 C9 N4 C5 . . . . -176.8(3) ?
N3 C5 N4 C9 . . . . -176.9(3) ?
C6 C5 N4 C9 . . . . 3.2(5) ?
N3 C5 N4 N5 . . . . 7.0(4) ?
C6 C5 N4 N5 . . . . -172.9(3) ?
C10 C11 N5 N4 . . . . 0.2(4) ?
C10 C11 N5 Cd1 . . . . 179.2(2) ?
C9 N4 N5 C11 . . . . 0.1(3) ?
C5 N4 N5 C11 . . . . 176.8(3) ?
C9 N4 N5 Cd1 . . . . -179.10(18) ?
C5 N4 N5 Cd1 . . . . -2.4(3) ?
O2 Cd1 N5 C11 . . . . -56.5(3) ?
O4 Cd1 N5 C11 . . . . 89.0(3) ?
N3 Cd1 N5 C11 . . . . 179.8(3) ?
N1 Cd1 N5 C11 . . . . -178.9(3) ?
O3 Cd1 N5 C11 . . . . 53.8(4) ?
O1 Cd1 N5 C11 . . . . -100.0(3) ?
O2 Cd1 N5 N4 . . . . 122.4(2) ?
O4 Cd1 N5 N4 . . . . -92.1(2) ?
N3 Cd1 N5 N4 . . . . -1.34(19) ?
N1 Cd1 N5 N4 . . . . 0.1(3) ?
O3 Cd1 N5 N4 . . . . -127.3(2) ?
O1 Cd1 N5 N4 . . . . 78.9(2) ?
O2 N6 O1 Cd1 . . . . -3.4(3) ?
O2 Cd1 O1 N6 . . . . 2.3(2) ?
N5 Cd1 O1 N6 . . . . 127.6(2) ?
O4 Cd1 O1 N6 . . . . -112.0(5) ?
N3 Cd1 O1 N6 . . . . -165.3(2) ?
N1 Cd1 O1 N6 . . . . -99.1(2) ?
O3 Cd1 O1 N6 . . . . -31.1(3) ?
O1 N6 O2 Cd1 . . . . 4.0(3) ?
N5 Cd1 O2 N6 . . . . -66.1(2) ?
O4 Cd1 O2 N6 . . . . 164.6(2) ?
N3 Cd1 O2 N6 . . . . 13.5(3) ?
N1 Cd1 O2 N6 . . . . 75.3(2) ?
O3 Cd1 O2 N6 . . . . 151.8(2) ?
O1 Cd1 O2 N6 . . . . -2.3(2) ?
O4 N7 O3 Cd1 . . . . -1.1(3) ?
O2 Cd1 O3 N7 . . . . 168.8(2) ?
N5 Cd1 O3 N7 . . . . 47.8(3) ?
O4 Cd1 O3 N7 . . . . 0.71(19) ?
N3 Cd1 O3 N7 . . . . -54.0(2) ?
N1 Cd1 O3 N7 . . . . -95.2(2) ?
O1 Cd1 O3 N7 . . . . -166.11(18) ?
O3 N7 O4 Cd1 . . . . 1.2(3) ?
O2 Cd1 O4 N7 . . . . -17.1(3) ?
N5 Cd1 O4 N7 . . . . -151.9(2) ?
N3 Cd1 O4 N7 . . . . 140.7(2) ?
N1 Cd1 O4 N7 . . . . 75.6(2) ?
O3 Cd1 O4 N7 . . . . -0.70(19) ?
O1 Cd1 O4 N7 . . . . 88.4(5) ?
